data_7154633
loop_
_publ_author_name
'Bhuwalka, Achala'
'Mike, Jared F.'
'Intemann, Jeremy J.'
'Ellern, Arkady'
'Jeffries-El, Malika'

_publ_section_title
;
 A versatile and efficient synthesis of bithiophene-based
 dicarboxaldehydes from a common synthon.
;
_journal_issue 36
_journal_name_full 'Organic &amp; biomolecular chemistry'
_journal_page_first 9462
_journal_page_last 9470
_journal_paper_doi 10.1039/c5ob01135c
_journal_volume 13
_journal_year 2015
_chemical_formula_sum 'C20 H24 Br2 O4 S2'
_chemical_formula_weight 552.33
_space_group_IT_number 14
_symmetry_cell_setting monoclinic
_symmetry_space_group_name_Hall '-P 2yn'
_symmetry_space_group_name_H-M 'P 1 21/n 1'
_atom_sites_solution_hydrogens geom
_atom_sites_solution_primary direct
_atom_sites_solution_secondary difmap
_audit_creation_method 'APEX2 v2010.11-3'
_audit_update_record
;
2013-06-14 deposited with the CCDC.
2015-07-24 downloaded from the CCDC.
;
_cell_angle_alpha 90
_cell_angle_beta 92.827(2)
_cell_angle_gamma 90
_cell_formula_units_Z 2
_cell_length_a 9.6030(15)
_cell_length_b 5.6386(9)
_cell_length_c 19.960(3)
_cell_measurement_reflns_used 5308
_cell_measurement_temperature 173.(2)
_cell_measurement_theta_max 28.8750
_cell_measurement_theta_min 2.3106
_cell_volume 1079.5(3)
_computing_cell_refinement 'SAINT V7.66A (Bruker AXS, 2009)'
_computing_data_collection 'APEX2 Suite (Bruker AXS, 2009)'
_computing_data_reduction 'SAINT V7.66A (Bruker AXS, 2009)'
_computing_molecular_graphics 'XSHELL (Bruker AXS, 2007)'
_computing_publication_material 'APEX2 Suite (Bruker AXS, 2009)'
_computing_structure_refinement 'SHELXL-97 (Sheldrick, 2008)'
_computing_structure_solution 'SHELXS-97 (Sheldrick, 2008)'
_diffrn_ambient_temperature 173.(2)
_diffrn_detector_area_resol_mean 8.3333
_diffrn_measured_fraction_theta_full 0.996
_diffrn_measured_fraction_theta_max 0.996
_diffrn_measurement_device_type ' BRUKER APEX2 CCD Diffractometer'
_diffrn_measurement_method '\w scan'
_diffrn_radiation_type MoK\a
_diffrn_radiation_wavelength 0.71073
_diffrn_reflns_av_R_equivalents 0.0235
_diffrn_reflns_av_sigmaI/netI 0.0211
_diffrn_reflns_limit_h_max 13
_diffrn_reflns_limit_h_min -13
_diffrn_reflns_limit_k_max 7
_diffrn_reflns_limit_k_min -7
_diffrn_reflns_limit_l_max 26
_diffrn_reflns_limit_l_min -27
_diffrn_reflns_number 10899
_diffrn_reflns_theta_full 28.90
_diffrn_reflns_theta_max 28.90
_diffrn_reflns_theta_min 2.04
_exptl_absorpt_coefficient_mu 3.972
_exptl_absorpt_correction_T_max 0.69
_exptl_absorpt_correction_T_min 0.50
_exptl_absorpt_correction_type multi-scan
_exptl_absorpt_process_details 'SADABS V2008/1 (Bruker AXS)'
_exptl_crystal_colour colourless
_exptl_crystal_density_diffrn 1.699
_exptl_crystal_density_method 'not measured'
_exptl_crystal_description prism
_exptl_crystal_F_000 556
_exptl_crystal_size_max 0.18
_exptl_crystal_size_mid 0.11
_exptl_crystal_size_min 0.10
_refine_diff_density_max 1.392
_refine_diff_density_min -0.637
_refine_ls_extinction_method none
_refine_ls_goodness_of_fit_ref 1.050
_refine_ls_hydrogen_treatment constr
_refine_ls_matrix_type full
_refine_ls_number_parameters 129
_refine_ls_number_reflns 2830
_refine_ls_number_restraints 0
_refine_ls_restrained_S_all 1.050
_refine_ls_R_factor_all 0.0307
_refine_ls_R_factor_gt 0.0266
_refine_ls_shift/su_max 0.000
_refine_ls_shift/su_mean 0.000
_refine_ls_structure_factor_coef Fsqd
_refine_ls_weighting_details 'calc w=1/[\s^2^(Fo^2^)+(0.0264P)^2^+1.0857P] where P=(Fo^2^+2Fc^2^)/3'
_refine_ls_weighting_scheme calc
_refine_ls_wR_factor_gt 0.0646
_refine_ls_wR_factor_ref 0.0666
_reflns_number_gt 2552
_reflns_number_total 2830
_reflns_threshold_expression >2sigma(I)
_cod_data_source_file c5ob01135c2.cif
_cod_data_source_block I
_cod_depositor_comments 'Adding full bibliography for 7154633--7154635.cif.'
_cod_database_code 7154633

loop_
_symmetry_equiv_pos_as_xyz
'x, y, z'
'-x+1/2, y+1/2, -z+1/2'
'-x, -y, -z'
'x-1/2, -y-1/2, z-1/2'

loop_
_atom_site_type_symbol
_atom_site_label
_atom_site_fract_x
_atom_site_fract_y
_atom_site_fract_z
_atom_site_U_iso_or_equiv
_atom_site_adp_type
_atom_site_calc_flag
_atom_site_refinement_flags
_atom_site_occupancy
Br Br1 0.27673(2) 0.74042(4) -0.032995(10) 0.03187(8) Uani d . 1
S S1 -0.08323(5) 0.84514(9) 0.09150(2) 0.02511(11) Uani d . 1
O O1 -0.07668(14) 0.6232(2) 0.22492(6) 0.0245(3) Uani d . 1
O O2 0.10909(14) 0.3695(3) 0.20549(7) 0.0263(3) Uani d . 1
C C1 -0.0414(2) 0.1891(4) 0.36871(11) 0.0314(4) Uani d . 1
H H1A -0.1066 0.0754 0.3472 0.047 Uiso calc R 1
H H1B -0.0887 0.2782 0.4031 0.047 Uiso calc R 1
H H1C 0.0383 0.1036 0.3896 0.047 Uiso calc R 1
C C2 0.01000(19) 0.3612(3) 0.31587(9) 0.0236(4) Uani d . 1
C C3 -0.1162(2) 0.4889(4) 0.28233(9) 0.0262(4) Uani d . 1
H H3A -0.1878 0.3706 0.2681 0.031 Uiso calc R 1
H H3B -0.1573 0.5967 0.3151 0.031 Uiso calc R 1
C C4 -0.01434(19) 0.4714(3) 0.17866(9) 0.0231(4) Uani d . 1
H H4 -0.0815 0.3433 0.1645 0.028 Uiso calc R 1
C C5 0.02154(19) 0.6144(3) 0.11870(9) 0.0221(3) Uani d . 1
C C6 0.01840(18) 0.9046(3) 0.02348(8) 0.0201(3) Uani d . 1
C C7 0.1114(2) 0.5412(4) 0.34799(11) 0.0325(4) Uani d . 1
H H7A 0.1951 0.4588 0.3659 0.049 Uiso calc R 1
H H7B 0.0668 0.6234 0.3845 0.049 Uiso calc R 1
H H7C 0.1376 0.6568 0.3142 0.049 Uiso calc R 1
C C8 0.0791(2) 0.2192(4) 0.26143(10) 0.0281(4) Uani d . 1
H H8A 0.1667 0.1478 0.2803 0.034 Uiso calc R 1
H H8B 0.0163 0.089 0.2458 0.034 Uiso calc R 1
C C9 0.12942(19) 0.5802(3) 0.07851(9) 0.0231(4) Uani d . 1
H H9 0.1975 0.4591 0.0852 0.028 Uiso calc R 1
C C10 0.12840(19) 0.7465(3) 0.02536(9) 0.0215(3) Uani d . 1

loop_
_atom_site_aniso_label
_atom_site_aniso_U_11
_atom_site_aniso_U_22
_atom_site_aniso_U_33
_atom_site_aniso_U_12
_atom_site_aniso_U_13
_atom_site_aniso_U_23
Br1 0.02800(11) 0.04307(13) 0.02538(11) 0.01045(8) 0.00979(8) 0.00557(8)
S1 0.0252(2) 0.0265(2) 0.0243(2) 0.00390(18) 0.00822(17) 0.00563(18)
O1 0.0242(6) 0.0255(7) 0.0242(6) 0.0054(5) 0.0068(5) 0.0067(5)
O2 0.0254(7) 0.0281(7) 0.0261(6) 0.0076(5) 0.0077(5) 0.0086(6)
C1 0.0332(11) 0.0308(10) 0.0308(10) 0.0008(8) 0.0085(8) 0.0114(8)
C2 0.0229(9) 0.0236(9) 0.0246(9) 0.0015(7) 0.0047(7) 0.0063(7)
C3 0.0214(8) 0.0312(10) 0.0264(9) 0.0021(7) 0.0065(7) 0.0083(7)
C4 0.0228(8) 0.0233(9) 0.0233(8) -0.0007(7) 0.0021(7) 0.0028(7)
C5 0.0234(8) 0.0211(8) 0.0217(8) -0.0009(7) 0.0005(7) 0.0022(6)
C6 0.0212(8) 0.0227(8) 0.0165(7) -0.0023(6) 0.0026(6) -0.0015(6)
C7 0.0323(11) 0.0336(11) 0.0314(10) -0.0042(9) -0.0014(8) 0.0043(8)
C8 0.0316(10) 0.0241(9) 0.0291(10) 0.0052(7) 0.0070(8) 0.0076(7)
C9 0.0234(9) 0.0232(9) 0.0224(8) 0.0017(7) -0.0012(7) -0.0002(7)
C10 0.0203(8) 0.0266(9) 0.0180(8) -0.0006(7) 0.0032(6) -0.0019(7)

loop_
_atom_type_symbol
_atom_type_description
_atom_type_scat_dispersion_real
_atom_type_scat_dispersion_imag
_atom_type_scat_source
C C 0.0033 0.0016 'International Tables Vol C Tables 4.2.6.8 and 6.1.1.4'
H H 0.0000 0.0000 'International Tables Vol C Tables 4.2.6.8 and 6.1.1.4'
O O 0.0106 0.0060 'International Tables Vol C Tables 4.2.6.8 and 6.1.1.4'
S S 0.1246 0.1234 'International Tables Vol C Tables 4.2.6.8 and 6.1.1.4'
Br Br -0.2901 2.4595 'International Tables Vol C Tables 4.2.6.8 and 6.1.1.4'

loop_
_geom_angle_atom_site_label_1
_geom_angle_atom_site_label_2
_geom_angle_atom_site_label_3
_geom_angle_site_symmetry_1
_geom_angle_site_symmetry_3
_geom_angle
C5 S1 C6 . . 92.88(9)
C4 O1 C3 . . 109.76(14)
C4 O2 C8 . . 109.85(14)
C2 C1 H1A . . 109.5
C2 C1 H1B . . 109.5
H1A C1 H1B . . 109.5
C2 C1 H1C . . 109.5
H1A C1 H1C . . 109.5
H1B C1 H1C . . 109.5
C7 C2 C8 . . 110.92(16)
C7 C2 C1 . . 110.63(17)
C8 C2 C1 . . 108.85(16)
C7 C2 C3 . . 110.21(17)
C8 C2 C3 . . 107.26(16)
C1 C2 C3 . . 108.87(15)
O1 C3 C2 . . 111.15(14)
O1 C3 H3A . . 109.4
C2 C3 H3A . . 109.4
O1 C3 H3B . . 109.4
C2 C3 H3B . . 109.4
H3A C3 H3B . . 108.0
O2 C4 O1 . . 112.12(15)
O2 C4 C5 . . 107.64(15)
O1 C4 C5 . . 108.52(15)
O2 C4 H4 . . 109.5
O1 C4 H4 . . 109.5
C5 C4 H4 . . 109.5
C9 C5 C4 . . 127.53(17)
C9 C5 S1 . . 111.97(14)
C4 C5 S1 . . 120.44(14)
C10 C6 C6 . 3_575 130.8(2)
C10 C6 S1 . . 108.15(13)
C6 C6 S1 3_575 . 121.01(18)
C2 C7 H7A . . 109.5
C2 C7 H7B . . 109.5
H7A C7 H7B . . 109.5
C2 C7 H7C . . 109.5
H7A C7 H7C . . 109.5
H7B C7 H7C . . 109.5
O2 C8 C2 . . 110.67(15)
O2 C8 H8A . . 109.5
C2 C8 H8A . . 109.5
O2 C8 H8B . . 109.5
C2 C8 H8B . . 109.5
H8A C8 H8B . . 108.1
C5 C9 C10 . . 111.83(17)
C5 C9 H9 . . 124.1
C10 C9 H9 . . 124.1
C6 C10 C9 . . 115.15(16)
C6 C10 Br1 . . 126.54(14)
C9 C10 Br1 . . 118.26(14)

loop_
_geom_bond_atom_site_label_1
_geom_bond_atom_site_label_2
_geom_bond_site_symmetry_2
_geom_bond_distance
Br1 C10 . 1.8843(19)
S1 C5 . 1.7162(19)
S1 C6 . 1.7432(17)
O1 C4 . 1.414(2)
O1 C3 . 1.440(2)
O2 C4 . 1.400(2)
O2 C8 . 1.442(2)
C1 C2 . 1.533(3)
C1 H1A . 0.98
C1 H1B . 0.98
C1 H1C . 0.98
C2 C7 . 1.526(3)
C2 C8 . 1.527(3)
C2 C3 . 1.534(3)
C3 H3A . 0.99
C3 H3B . 0.99
C4 C5 . 1.497(2)
C4 H4 . 1.0
C5 C9 . 1.355(3)
C6 C10 . 1.381(3)
C6 C6 3_575 1.459(3)
C7 H7A . 0.98
C7 H7B . 0.98
C7 H7C . 0.98
C8 H8A . 0.99
C8 H8B . 0.99
C9 C10 . 1.416(3)
C9 H9 . 0.95
